data_7104227
loop_
_publ_author_name
'Huang, Kewei'
'Wu, Huazhou'
'Shi, Mei'
'Li, Fuyou'
'Yi, Tao'
'Huang, Chunhui'

_publ_section_title
;
 Reply to comment on 'aggregation-induced phosphorescent emission
 (AIPE) of iridium(III) complexes': origin of the enhanced
 phosphorescence.
;
_journal_issue 10
_journal_name_full 'Chemical communications (Cambridge, England)'
_journal_page_first 1243
_journal_page_last 1245
_journal_paper_doi 10.1039/b816056b
_journal_volume 34
_journal_year 2009
_chemical_formula_moiety 'C30 H23 Ir N2 O2'
_chemical_formula_sum 'C30 H23 Ir N2 O2'
_chemical_formula_weight 635.70
_chemical_name_systematic
;
?
;
_space_group_IT_number 14
_symmetry_cell_setting monoclinic
_symmetry_space_group_name_Hall '-P 2yn'
_symmetry_space_group_name_H-M 'P 1 21/n 1'
_atom_sites_solution_hydrogens geom
_atom_sites_solution_primary direct
_atom_sites_solution_secondary difmap
_audit_creation_method SHELXL-97
_cell_angle_alpha 90.00
_cell_angle_beta 95.32(3)
_cell_angle_gamma 90.00
_cell_formula_units_Z 4
_cell_length_a 11.231(2)
_cell_length_b 9.5236(19)
_cell_length_c 21.799(4)
_cell_measurement_reflns_used 6556
_cell_measurement_temperature 113(2)
_cell_measurement_theta_max 27.538
_cell_measurement_theta_min 1.821
_cell_volume 2321.7(8)
_computing_cell_refinement crystalclear
_computing_data_collection crystalclear
_computing_data_reduction crystalclear
_computing_molecular_graphics 'Bruker SHELXTL'
_computing_publication_material 'Bruker SHELXTL'
_computing_structure_refinement 'SHELXL-97 (Sheldrick, 1997)'
_computing_structure_solution 'SHELXS-97 (Sheldrick, 1990)'
_diffrn_ambient_temperature 113(2)
_diffrn_measured_fraction_theta_full 0.997
_diffrn_measured_fraction_theta_max 0.997
_diffrn_measurement_device_type 'rigaku saturn'
_diffrn_measurement_method '\w scans'
_diffrn_radiation_monochromator confocal
_diffrn_radiation_source 'rotating anode'
_diffrn_radiation_type MoK\a
_diffrn_radiation_wavelength 0.71073
_diffrn_reflns_av_R_equivalents 0.0320
_diffrn_reflns_av_sigmaI/netI 0.0308
_diffrn_reflns_limit_h_max 13
_diffrn_reflns_limit_h_min -11
_diffrn_reflns_limit_k_max 11
_diffrn_reflns_limit_k_min -10
_diffrn_reflns_limit_l_max 19
_diffrn_reflns_limit_l_min -25
_diffrn_reflns_number 13005
_diffrn_reflns_theta_full 25.02
_diffrn_reflns_theta_max 25.02
_diffrn_reflns_theta_min 1.97
_diffrn_standards_decay_% 0
_diffrn_standards_interval_count 0
_diffrn_standards_interval_time 0
_diffrn_standards_number 0
_exptl_absorpt_coefficient_mu 5.783
_exptl_absorpt_correction_T_max 0.7229
_exptl_absorpt_correction_T_min 0.3627
_exptl_absorpt_correction_type multi-scan
_exptl_absorpt_process_details crystalclear
_exptl_crystal_colour red
_exptl_crystal_density_diffrn 1.819
_exptl_crystal_density_method 'not measured'
_exptl_crystal_description block
_exptl_crystal_F_000 1240
_exptl_crystal_size_max 0.22
_exptl_crystal_size_mid 0.12
_exptl_crystal_size_min 0.06
_refine_diff_density_max 0.967
_refine_diff_density_min -0.995
_refine_diff_density_rms 0.115
_refine_ls_extinction_method none
_refine_ls_goodness_of_fit_ref 1.118
_refine_ls_hydrogen_treatment constr
_refine_ls_matrix_type full
_refine_ls_number_parameters 317
_refine_ls_number_reflns 4094
_refine_ls_number_restraints 0
_refine_ls_restrained_S_all 1.118
_refine_ls_R_factor_all 0.0267
_refine_ls_R_factor_gt 0.0238
_refine_ls_shift/su_max 0.003
_refine_ls_shift/su_mean 0.000
_refine_ls_structure_factor_coef Fsqd
_refine_ls_weighting_details 'calc w=1/[\s^2^(Fo^2^)+(0.0342P)^2^+0.0000P] where P=(Fo^2^+2Fc^2^)/3'
_refine_ls_weighting_scheme calc
_refine_ls_wR_factor_gt 0.0581
_refine_ls_wR_factor_ref 0.0594
_reflns_number_gt 3768
_reflns_number_total 4094
_reflns_threshold_expression >2sigma(I)
_cod_data_source_file b816056b.txt
_cod_data_source_block r80805e
_cod_depositor_comments
;
The following automatic conversions were performed:
'_symmetry_cell_setting' value 'Monoclinic' changed to 'monoclinic'
according to '/home/saulius/struct/CIF-dictionaries/cif_core.dic'
dictionary named 'cif_core.dic' version 2.4.1 from
2010-06-29.

'_exptl_absorpt_correction_type' value 'MULTI-SCAN' changed
to 'multi-scan' according to
'/home/saulius/struct/CIF-dictionaries/cif_core.dic' dictionary named
'cif_core.dic' version 2.4.1 from
2010-06-29.

'_refine_ls_hydrogen_treatment' value 'CONSTR' changed to
'constr' according to '/home/saulius/struct/CIF-dictionaries/cif_core.dic'
dictionary named 'cif_core.dic' version 2.4.1 from 2010-06-29.

Automatic conversion script
Id: cif_fix_enum 1527 2010-12-29 10:47:43Z saulius 
;
_cod_original_sg_symbol_H-M P2(1)/n
_cod_database_code 7104227

loop_
_symmetry_equiv_pos_as_xyz
'x, y, z'
'-x+1/2, y+1/2, -z+1/2'
'-x, -y, -z'
'x-1/2, -y-1/2, z-1/2'

loop_
_atom_site_label
_atom_site_type_symbol
_atom_site_fract_x
_atom_site_fract_y
_atom_site_fract_z
_atom_site_U_iso_or_equiv
_atom_site_adp_type
_atom_site_occupancy
_atom_site_symmetry_multiplicity
_atom_site_calc_flag
_atom_site_refinement_flags
_atom_site_disorder_assembly
_atom_site_disorder_group
Ir1 Ir 0.746978(10) 0.208056(13) 0.075537(6) 0.01373(7) Uani 1 1 d . . .
O1 O 0.8486(2) 0.3167(3) 0.01317(12) 0.0188(6) Uani 1 1 d . . .
O2 O 0.5939(2) 0.2832(2) 0.02008(12) 0.0171(6) Uani 1 1 d . . .
N1 N 0.7586(2) 0.0305(3) 0.02497(14) 0.0164(6) Uani 1 1 d . . .
N2 N 0.7355(2) 0.3775(3) 0.13093(13) 0.0153(6) Uani 1 1 d . . .
C1 C 0.8095(3) 0.3745(4) -0.03814(17) 0.0165(7) Uani 1 1 d . . .
C2 C 0.8973(3) 0.4331(4) -0.07371(17) 0.0200(8) Uani 1 1 d . . .
H2 H 0.9770 0.4309 -0.0578 0.024 Uiso 1 1 calc R . .
C3 C 0.8695(3) 0.4920(4) -0.13004(18) 0.0238(9) Uani 1 1 d . . .
H3 H 0.9300 0.5284 -0.1517 0.029 Uiso 1 1 calc R . .
C4 C 0.7496(3) 0.4987(4) -0.15596(19) 0.0301(10) Uani 1 1 d . . .
H4 H 0.7305 0.5365 -0.1950 0.036 Uiso 1 1 calc R . .
C5 C 0.6633(3) 0.4484(4) -0.12254(18) 0.0261(9) Uani 1 1 d . . .
H5 H 0.5841 0.4549 -0.1390 0.031 Uiso 1 1 calc R . .
C6 C 0.6883(3) 0.3861(4) -0.06324(17) 0.0174(7) Uani 1 1 d . . .
C7 C 0.5868(3) 0.3429(4) -0.03112(17) 0.0164(8) Uani 1 1 d . . .
C8 C 0.4614(3) 0.3704(4) -0.05904(19) 0.0247(9) Uani 1 1 d . . .
H8A H 0.4054 0.3338 -0.0324 0.037 Uiso 1 1 calc R . .
H8B H 0.4493 0.3252 -0.0985 0.037 Uiso 1 1 calc R . .
H8C H 0.4494 0.4697 -0.0640 0.037 Uiso 1 1 calc R . .
C9 C 0.6772(3) -0.0132(4) -0.01941(17) 0.0207(8) Uani 1 1 d . . .
H9 H 0.6081 0.0399 -0.0277 0.025 Uiso 1 1 calc R . .
C10 C 0.6901(3) -0.1322(4) -0.05332(18) 0.0255(9) Uani 1 1 d . . .
H10 H 0.6309 -0.1602 -0.0835 0.031 Uiso 1 1 calc R . .
C11 C 0.7938(4) -0.2093(4) -0.0413(2) 0.0297(10) Uani 1 1 d . . .
H11 H 0.8062 -0.2895 -0.0642 0.036 Uiso 1 1 calc R . .
C12 C 0.8786(4) -0.1672(4) 0.0045(2) 0.0271(9) Uani 1 1 d . . .
H12 H 0.9489 -0.2183 0.0123 0.032 Uiso 1 1 calc R . .
C13 C 0.8592(3) -0.0481(4) 0.03934(17) 0.0191(8) Uani 1 1 d . . .
C14 C 0.9359(3) 0.0055(4) 0.09149(18) 0.0219(8) Uani 1 1 d . . .
C15 C 1.0442(3) -0.0587(4) 0.11386(19) 0.0269(9) Uani 1 1 d . . .
H15 H 1.0690 -0.1404 0.0955 0.032 Uiso 1 1 calc R . .
C16 C 1.1132(3) -0.0012(4) 0.1626(2) 0.0305(10) Uani 1 1 d . . .
H16 H 1.1847 -0.0437 0.1775 0.037 Uiso 1 1 calc R . .
C17 C 1.0752(3) 0.1220(5) 0.18980(19) 0.0290(9) Uani 1 1 d . . .
H17 H 1.1221 0.1623 0.2226 0.035 Uiso 1 1 calc R . .
C18 C 0.9687(3) 0.1837(4) 0.16824(19) 0.0206(8) Uani 1 1 d . . .
H18 H 0.9444 0.2646 0.1875 0.025 Uiso 1 1 calc R . .
C19 C 0.8959(3) 0.1298(4) 0.11875(16) 0.0171(8) Uani 1 1 d . . .
C20 C 0.7979(3) 0.4970(4) 0.12642(19) 0.0239(9) Uani 1 1 d . . .
H20 H 0.8509 0.5038 0.0962 0.029 Uiso 1 1 calc R . .
C21 C 0.7861(3) 0.6093(5) 0.1647(2) 0.0299(10) Uani 1 1 d . . .
H21 H 0.8295 0.6912 0.1603 0.036 Uiso 1 1 calc R . .
C22 C 0.7091(3) 0.5986(5) 0.2097(2) 0.0331(10) Uani 1 1 d . . .
H22 H 0.7000 0.6734 0.2363 0.040 Uiso 1 1 calc R . .
C23 C 0.6455(3) 0.4771(5) 0.21537(18) 0.0275(9) Uani 1 1 d . . .
H23 H 0.5943 0.4689 0.2463 0.033 Uiso 1 1 calc R . .
C24 C 0.6573(3) 0.3670(4) 0.17524(17) 0.0212(8) Uani 1 1 d . . .
C25 C 0.5987(3) 0.2288(4) 0.17558(18) 0.0217(9) Uani 1 1 d . . .
C26 C 0.5104(3) 0.1953(5) 0.21409(19) 0.0291(10) Uani 1 1 d . . .
H26 H 0.4828 0.2633 0.2399 0.035 Uiso 1 1 calc R . .
C27 C 0.4646(3) 0.0626(5) 0.21393(19) 0.0343(11) Uani 1 1 d . . .
H27 H 0.4045 0.0405 0.2389 0.041 Uiso 1 1 calc R . .
C28 C 0.5082(3) -0.0394(5) 0.17629(18) 0.0321(10) Uani 1 1 d . . .
H28 H 0.4789 -0.1307 0.1771 0.039 Uiso 1 1 calc R . .
C29 C 0.5944(3) -0.0062(4) 0.13783(18) 0.0253(9) Uani 1 1 d . . .
H29 H 0.6225 -0.0758 0.1130 0.030 Uiso 1 1 calc R . .
C30 C 0.6406(3) 0.1285(4) 0.13519(17) 0.0182(8) Uani 1 1 d . . .

loop_
_atom_site_aniso_label
_atom_site_aniso_U_11
_atom_site_aniso_U_22
_atom_site_aniso_U_33
_atom_site_aniso_U_23
_atom_site_aniso_U_13
_atom_site_aniso_U_12
Ir1 0.01191(9) 0.01594(10) 0.01388(10) 0.00199(6) 0.00413(6) 0.00238(5)
O1 0.0139(12) 0.0215(14) 0.0215(15) 0.0056(11) 0.0044(11) 0.0030(10)
O2 0.0141(12) 0.0193(14) 0.0180(14) 0.0009(11) 0.0025(10) 0.0027(10)
N1 0.0149(14) 0.0179(16) 0.0177(16) 0.0052(13) 0.0074(13) 0.0019(12)
N2 0.0113(13) 0.0230(16) 0.0120(15) -0.0007(13) 0.0025(12) 0.0038(13)
C1 0.0219(17) 0.0117(17) 0.0167(19) -0.0016(16) 0.0058(15) 0.0024(15)
C2 0.0179(17) 0.020(2) 0.023(2) 0.0014(16) 0.0075(16) 0.0013(15)
C3 0.0260(19) 0.024(2) 0.023(2) -0.0009(17) 0.0081(17) -0.0019(16)
C4 0.033(2) 0.039(3) 0.018(2) 0.0055(19) -0.0003(18) -0.0031(19)
C5 0.0228(19) 0.037(2) 0.018(2) 0.0040(18) 0.0002(16) 0.0004(18)
C6 0.0209(17) 0.0142(18) 0.0173(19) -0.0015(15) 0.0034(15) -0.0012(15)
C7 0.0191(17) 0.0107(18) 0.020(2) -0.0036(15) 0.0022(15) -0.0001(14)
C8 0.0179(18) 0.027(2) 0.030(2) 0.0059(18) 0.0014(16) 0.0002(17)
C9 0.0194(18) 0.020(2) 0.024(2) -0.0004(16) 0.0076(16) 0.0005(15)
C10 0.031(2) 0.024(2) 0.023(2) -0.0006(18) 0.0045(17) -0.0002(18)
C11 0.040(2) 0.025(2) 0.025(2) -0.0070(18) 0.010(2) 0.0034(18)
C12 0.026(2) 0.024(2) 0.033(2) 0.0010(18) 0.0097(19) 0.0087(17)
C13 0.0160(17) 0.0201(19) 0.022(2) 0.0067(16) 0.0083(15) 0.0056(15)
C14 0.0173(17) 0.023(2) 0.026(2) 0.0096(17) 0.0068(16) -0.0001(15)
C15 0.0193(19) 0.027(2) 0.034(2) 0.0051(19) 0.0038(18) 0.0075(17)
C16 0.021(2) 0.034(2) 0.037(3) 0.013(2) 0.0034(19) 0.0049(17)
C17 0.0218(19) 0.036(2) 0.028(2) 0.013(2) -0.0028(17) -0.0035(19)
C18 0.0188(18) 0.022(2) 0.022(2) 0.0069(16) 0.0054(16) -0.0007(15)
C19 0.0136(16) 0.022(2) 0.0166(19) 0.0078(16) 0.0060(14) 0.0002(16)
C20 0.0143(17) 0.025(2) 0.033(2) -0.0008(18) 0.0017(16) 0.0008(15)
C21 0.0206(19) 0.032(2) 0.036(2) -0.013(2) -0.0088(18) 0.0006(18)
C22 0.026(2) 0.037(3) 0.033(2) -0.021(2) -0.0090(19) 0.0067(19)
C23 0.0200(18) 0.042(3) 0.020(2) -0.0085(19) 0.0014(16) 0.0051(18)
C24 0.0130(16) 0.033(2) 0.0162(19) -0.0016(18) -0.0043(14) 0.0063(16)
C25 0.0148(17) 0.036(2) 0.014(2) 0.0019(17) 0.0008(15) -0.0007(16)
C26 0.0211(19) 0.051(3) 0.015(2) -0.0013(19) 0.0037(17) 0.0021(19)
C27 0.021(2) 0.060(3) 0.024(2) 0.014(2) 0.0092(17) -0.010(2)
C28 0.027(2) 0.044(2) 0.025(2) 0.009(2) 0.0029(18) -0.014(2)
C29 0.026(2) 0.030(2) 0.020(2) 0.0043(18) 0.0043(17) -0.0002(17)
C30 0.0107(16) 0.026(2) 0.0182(19) 0.0014(17) 0.0002(14) 0.0015(15)

loop_
_atom_type_symbol
_atom_type_description
_atom_type_scat_dispersion_real
_atom_type_scat_dispersion_imag
_atom_type_scat_source
C C 0.0033 0.0016 'International Tables Vol C Tables 4.2.6.8 and 6.1.1.4'
H H 0.0000 0.0000 'International Tables Vol C Tables 4.2.6.8 and 6.1.1.4'
N N 0.0061 0.0033 'International Tables Vol C Tables 4.2.6.8 and 6.1.1.4'
O O 0.0106 0.0060 'International Tables Vol C Tables 4.2.6.8 and 6.1.1.4'
Ir Ir -1.4442 7.9887 'International Tables Vol C Tables 4.2.6.8 and 6.1.1.4'

loop_
_geom_angle_atom_site_label_1
_geom_angle_atom_site_label_2
_geom_angle_atom_site_label_3
_geom_angle
_geom_angle_site_symmetry_1
_geom_angle_site_symmetry_3
_geom_angle_publ_flag
C19 Ir1 C30 94.43(14) . . ?
C19 Ir1 N2 96.51(13) . . ?
C30 Ir1 N2 80.75(14) . . ?
C19 Ir1 N1 81.44(14) . . ?
C30 Ir1 N1 96.33(14) . . ?
N2 Ir1 N1 176.32(11) . . ?
C19 Ir1 O1 90.43(11) . . ?
C30 Ir1 O1 172.84(12) . . ?
N2 Ir1 O1 93.49(11) . . ?
N1 Ir1 O1 89.59(10) . . ?
C19 Ir1 O2 173.71(12) . . ?
C30 Ir1 O2 89.82(12) . . ?
N2 Ir1 O2 88.75(10) . . ?
N1 Ir1 O2 93.49(11) . . ?
O1 Ir1 O2 85.78(9) . . ?
C1 O1 Ir1 127.2(2) . . ?
C7 O2 Ir1 129.8(2) . . ?
C9 N1 C13 119.4(3) . . ?
C9 N1 Ir1 125.4(2) . . ?
C13 N1 Ir1 115.2(3) . . ?
C20 N2 C24 119.1(3) . . ?
C20 N2 Ir1 124.6(2) . . ?
C24 N2 Ir1 116.3(2) . . ?
O1 C1 C6 127.2(3) . . ?
O1 C1 C2 116.3(3) . . ?
C6 C1 C2 116.5(3) . . ?
C3 C2 C1 122.7(3) . . ?
C3 C2 H2 118.6 . . ?
C1 C2 H2 118.6 . . ?
C2 C3 C4 120.7(3) . . ?
C2 C3 H3 119.6 . . ?
C4 C3 H3 119.6 . . ?
C5 C4 C3 118.2(4) . . ?
C5 C4 H4 120.9 . . ?
C3 C4 H4 120.9 . . ?
C4 C5 C6 123.0(4) . . ?
C4 C5 H5 118.5 . . ?
C6 C5 H5 118.5 . . ?
C1 C6 C5 118.7(3) . . ?
C1 C6 C7 123.9(3) . . ?
C5 C6 C7 117.3(3) . . ?
O2 C7 C6 125.0(3) . . ?
O2 C7 C8 114.8(3) . . ?
C6 C7 C8 120.2(3) . . ?
C7 C8 H8A 109.5 . . ?
C7 C8 H8B 109.5 . . ?
H8A C8 H8B 109.5 . . ?
C7 C8 H8C 109.5 . . ?
H8A C8 H8C 109.5 . . ?
H8B C8 H8C 109.5 . . ?
N1 C9 C10 123.4(4) . . ?
N1 C9 H9 118.3 . . ?
C10 C9 H9 118.3 . . ?
C9 C10 C11 117.9(4) . . ?
C9 C10 H10 121.0 . . ?
C11 C10 H10 121.0 . . ?
C12 C11 C10 119.9(4) . . ?
C12 C11 H11 120.1 . . ?
C10 C11 H11 120.1 . . ?
C11 C12 C13 120.0(4) . . ?
C11 C12 H12 120.0 . . ?
C13 C12 H12 120.0 . . ?
N1 C13 C12 119.3(4) . . ?
N1 C13 C14 113.9(3) . . ?
C12 C13 C14 126.9(3) . . ?
C15 C14 C19 121.0(4) . . ?
C15 C14 C13 123.3(4) . . ?
C19 C14 C13 115.7(3) . . ?
C16 C15 C14 120.3(4) . . ?
C16 C15 H15 119.9 . . ?
C14 C15 H15 119.9 . . ?
C15 C16 C17 119.4(4) . . ?
C15 C16 H16 120.3 . . ?
C17 C16 H16 120.3 . . ?
C18 C17 C16 120.2(4) . . ?
C18 C17 H17 119.9 . . ?
C16 C17 H17 119.9 . . ?
C17 C18 C19 122.5(4) . . ?
C17 C18 H18 118.8 . . ?
C19 C18 H18 118.8 . . ?
C18 C19 C14 116.6(3) . . ?
C18 C19 Ir1 129.6(3) . . ?
C14 C19 Ir1 113.6(3) . . ?
N2 C20 C21 122.4(4) . . ?
N2 C20 H20 118.8 . . ?
C21 C20 H20 118.8 . . ?
C22 C21 C20 118.8(4) . . ?
C22 C21 H21 120.6 . . ?
C20 C21 H21 120.6 . . ?
C21 C22 C23 119.7(4) . . ?
C21 C22 H22 120.1 . . ?
C23 C22 H22 120.1 . . ?
C22 C23 C24 120.2(4) . . ?
C22 C23 H23 119.9 . . ?
C24 C23 H23 119.9 . . ?
N2 C24 C23 119.9(4) . . ?
N2 C24 C25 112.7(3) . . ?
C23 C24 C25 127.4(3) . . ?
C26 C25 C30 121.2(4) . . ?
C26 C25 C24 123.4(4) . . ?
C30 C25 C24 115.3(3) . . ?
C27 C26 C25 120.0(4) . . ?
C27 C26 H26 120.0 . . ?
C25 C26 H26 120.0 . . ?
C26 C27 C28 119.7(3) . . ?
C26 C27 H27 120.1 . . ?
C28 C27 H27 120.1 . . ?
C29 C28 C27 120.4(4) . . ?
C29 C28 H28 119.8 . . ?
C27 C28 H28 119.8 . . ?
C28 C29 C30 121.7(4) . . ?
C28 C29 H29 119.2 . . ?
C30 C29 H29 119.2 . . ?
C29 C30 C25 116.9(3) . . ?
C29 C30 Ir1 128.8(3) . . ?
C25 C30 Ir1 113.9(3) . . ?

loop_
_geom_bond_atom_site_label_1
_geom_bond_atom_site_label_2
_geom_bond_distance
_geom_bond_site_symmetry_2
_geom_bond_publ_flag
Ir1 C19 1.987(4) . ?
Ir1 C30 1.995(3) . ?
Ir1 N2 2.027(3) . ?
Ir1 N1 2.030(3) . ?
Ir1 O1 2.123(2) . ?
Ir1 O2 2.132(3) . ?
O1 C1 1.287(4) . ?
O2 C7 1.248(4) . ?
N1 C9 1.335(5) . ?
N1 C13 1.367(4) . ?
N2 C20 1.344(5) . ?
N2 C24 1.369(4) . ?
C1 C6 1.423(5) . ?
C1 C2 1.424(5) . ?
C2 C3 1.360(5) . ?
C2 H2 0.9300 . ?
C3 C4 1.412(5) . ?
C3 H3 0.9300 . ?
C4 C5 1.353(5) . ?
C4 H4 0.9300 . ?
C5 C6 1.426(5) . ?
C5 H5 0.9300 . ?
C6 C7 1.451(5) . ?
C7 C8 1.505(5) . ?
C8 H8A 0.9600 . ?
C8 H8B 0.9600 . ?
C8 H8C 0.9600 . ?
C9 C10 1.368(5) . ?
C9 H9 0.9300 . ?
C10 C11 1.381(6) . ?
C10 H10 0.9300 . ?
C11 C12 1.375(6) . ?
C11 H11 0.9300 . ?
C12 C13 1.393(5) . ?
C12 H12 0.9300 . ?
C13 C14 1.454(5) . ?
C14 C15 1.407(5) . ?
C14 C19 1.417(5) . ?
C15 C16 1.370(6) . ?
C15 H15 0.9300 . ?
C16 C17 1.399(6) . ?
C16 H16 0.9300 . ?
C17 C18 1.377(5) . ?
C17 H17 0.9300 . ?
C18 C19 1.390(5) . ?
C18 H18 0.9300 . ?
C20 C21 1.371(5) . ?
C20 H20 0.9300 . ?
C21 C22 1.370(6) . ?
C21 H21 0.9300 . ?
C22 C23 1.371(6) . ?
C22 H22 0.9300 . ?
C23 C24 1.380(6) . ?
C23 H23 0.9300 . ?
C24 C25 1.472(6) . ?
C25 C26 1.394(5) . ?
C25 C30 1.410(5) . ?
C26 C27 1.364(6) . ?
C26 H26 0.9300 . ?
C27 C28 1.390(6) . ?
C27 H27 0.9300 . ?
C28 C29 1.375(5) . ?
C28 H28 0.9300 . ?
C29 C30 1.387(5) . ?
C29 H29 0.9300 . ?

loop_
_geom_torsion_atom_site_label_1
_geom_torsion_atom_site_label_2
_geom_torsion_atom_site_label_3
_geom_torsion_atom_site_label_4
_geom_torsion
_geom_torsion_site_symmetry_1
_geom_torsion_site_symmetry_2
_geom_torsion_site_symmetry_3
_geom_torsion_site_symmetry_4
_geom_torsion_publ_flag
C19 Ir1 O1 C1 165.9(3) . . . . ?
C30 Ir1 O1 C1 -61.3(11) . . . . ?
N2 Ir1 O1 C1 -97.6(3) . . . . ?
N1 Ir1 O1 C1 84.4(3) . . . . ?
O2 Ir1 O1 C1 -9.1(3) . . . . ?
C19 Ir1 O2 C7 -43.0(11) . . . . ?
C30 Ir1 O2 C7 -175.5(3) . . . . ?
N2 Ir1 O2 C7 103.7(3) . . . . ?
N1 Ir1 O2 C7 -79.2(3) . . . . ?
O1 Ir1 O2 C7 10.1(3) . . . . ?
C19 Ir1 N1 C9 174.9(3) . . . . ?
C30 Ir1 N1 C9 81.4(3) . . . . ?
N2 Ir1 N1 C9 118.7(15) . . . . ?
O1 Ir1 N1 C9 -94.6(3) . . . . ?
O2 Ir1 N1 C9 -8.8(3) . . . . ?
C19 Ir1 N1 C13 -4.6(2) . . . . ?
C30 Ir1 N1 C13 -98.2(2) . . . . ?
N2 Ir1 N1 C13 -60.9(16) . . . . ?
O1 Ir1 N1 C13 85.9(2) . . . . ?
O2 Ir1 N1 C13 171.6(2) . . . . ?
C19 Ir1 N2 C20 80.6(3) . . . . ?
C30 Ir1 N2 C20 174.0(3) . . . . ?
N1 Ir1 N2 C20 136.5(15) . . . . ?
O1 Ir1 N2 C20 -10.2(3) . . . . ?
O2 Ir1 N2 C20 -95.9(3) . . . . ?
C19 Ir1 N2 C24 -100.0(3) . . . . ?
C30 Ir1 N2 C24 -6.6(2) . . . . ?
N1 Ir1 N2 C24 -44.2(16) . . . . ?
O1 Ir1 N2 C24 169.1(2) . . . . ?
O2 Ir1 N2 C24 83.4(2) . . . . ?
Ir1 O1 C1 C6 3.9(5) . . . . ?
Ir1 O1 C1 C2 -175.9(2) . . . . ?
O1 C1 C2 C3 177.1(3) . . . . ?
C6 C1 C2 C3 -2.8(5) . . . . ?
C1 C2 C3 C4 0.5(6) . . . . ?
C2 C3 C4 C5 1.8(6) . . . . ?
C3 C4 C5 C6 -1.7(7) . . . . ?
O1 C1 C6 C5 -177.0(4) . . . . ?
C2 C1 C6 C5 2.8(5) . . . . ?
O1 C1 C6 C7 5.4(6) . . . . ?
C2 C1 C6 C7 -174.7(3) . . . . ?
C4 C5 C6 C1 -0.7(6) . . . . ?
C4 C5 C6 C7 177.0(4) . . . . ?
Ir1 O2 C7 C6 -5.5(5) . . . . ?
Ir1 O2 C7 C8 175.1(2) . . . . ?
C1 C6 C7 O2 -4.7(6) . . . . ?
C5 C6 C7 O2 177.8(4) . . . . ?
C1 C6 C7 C8 174.7(3) . . . . ?
C5 C6 C7 C8 -2.8(5) . . . . ?
C13 N1 C9 C10 -2.1(5) . . . . ?
Ir1 N1 C9 C10 178.4(3) . . . . ?
N1 C9 C10 C11 -0.9(6) . . . . ?
C9 C10 C11 C12 1.5(6) . . . . ?
C10 C11 C12 C13 0.9(6) . . . . ?
C9 N1 C13 C12 4.4(5) . . . . ?
Ir1 N1 C13 C12 -176.0(3) . . . . ?
C9 N1 C13 C14 -175.5(3) . . . . ?
Ir1 N1 C13 C14 4.0(4) . . . . ?
C11 C12 C13 N1 -3.8(5) . . . . ?
C11 C12 C13 C14 176.1(4) . . . . ?
N1 C13 C14 C15 -179.6(3) . . . . ?
C12 C13 C14 C15 0.4(6) . . . . ?
N1 C13 C14 C19 -0.5(4) . . . . ?
C12 C13 C14 C19 179.6(3) . . . . ?
C19 C14 C15 C16 -0.2(6) . . . . ?
C13 C14 C15 C16 178.9(3) . . . . ?
C14 C15 C16 C17 -0.2(6) . . . . ?
C15 C16 C17 C18 0.8(6) . . . . ?
C16 C17 C18 C19 -1.2(6) . . . . ?
C17 C18 C19 C14 0.8(5) . . . . ?
C17 C18 C19 Ir1 -174.4(3) . . . . ?
C15 C14 C19 C18 -0.1(5) . . . . ?
C13 C14 C19 C18 -179.3(3) . . . . ?
C15 C14 C19 Ir1 175.9(3) . . . . ?
C13 C14 C19 Ir1 -3.3(4) . . . . ?
C30 Ir1 C19 C18 -84.7(3) . . . . ?
N2 Ir1 C19 C18 -3.6(3) . . . . ?
N1 Ir1 C19 C18 179.5(3) . . . . ?
O1 Ir1 C19 C18 90.0(3) . . . . ?
O2 Ir1 C19 C18 142.9(9) . . . . ?
C30 Ir1 C19 C14 99.9(3) . . . . ?
N2 Ir1 C19 C14 -178.9(2) . . . . ?
N1 Ir1 C19 C14 4.2(2) . . . . ?
O1 Ir1 C19 C14 -85.3(2) . . . . ?
O2 Ir1 C19 C14 -32.4(12) . . . . ?
C24 N2 C20 C21 0.0(5) . . . . ?
Ir1 N2 C20 C21 179.4(3) . . . . ?
N2 C20 C21 C22 0.8(6) . . . . ?
C20 C21 C22 C23 -0.3(6) . . . . ?
C21 C22 C23 C24 -1.2(6) . . . . ?
C20 N2 C24 C23 -1.5(5) . . . . ?
Ir1 N2 C24 C23 179.1(3) . . . . ?
C20 N2 C24 C25 -178.3(3) . . . . ?
Ir1 N2 C24 C25 2.3(4) . . . . ?
C22 C23 C24 N2 2.1(6) . . . . ?
C22 C23 C24 C25 178.3(4) . . . . ?
N2 C24 C25 C26 -176.2(3) . . . . ?
C23 C24 C25 C26 7.3(6) . . . . ?
N2 C24 C25 C30 5.8(5) . . . . ?
C23 C24 C25 C30 -170.7(4) . . . . ?
C30 C25 C26 C27 1.2(6) . . . . ?
C24 C25 C26 C27 -176.7(4) . . . . ?
C25 C26 C27 C28 1.5(6) . . . . ?
C26 C27 C28 C29 -2.1(6) . . . . ?
C27 C28 C29 C30 0.0(6) . . . . ?
C28 C29 C30 C25 2.5(6) . . . . ?
C28 C29 C30 Ir1 -170.3(3) . . . . ?
C26 C25 C30 C29 -3.1(6) . . . . ?
C24 C25 C30 C29 174.9(3) . . . . ?
C26 C25 C30 Ir1 170.8(3) . . . . ?
C24 C25 C30 Ir1 -11.2(4) . . . . ?
C19 Ir1 C30 C29 -81.6(4) . . . . ?
N2 Ir1 C30 C29 -177.5(4) . . . . ?
N1 Ir1 C30 C29 0.2(4) . . . . ?
O1 Ir1 C30 C29 145.8(8) . . . . ?
O2 Ir1 C30 C29 93.7(3) . . . . ?
C19 Ir1 C30 C25 105.4(3) . . . . ?
N2 Ir1 C30 C25 9.5(3) . . . . ?
N1 Ir1 C30 C25 -172.7(3) . . . . ?
O1 Ir1 C30 C25 -27.2(11) . . . . ?
O2 Ir1 C30 C25 -79.2(3) . . . . ?
